data_2018203
loop_
_publ_author_name
'Gutierrez, Julio'
'Eisenberg, Rodney'
'Herrensmith, Gabrielle'
'Tobin, Thomas'
'Li, Tonglei'
'Long, Sihui'

_publ_section_title
;
 Solvatomorphism in
 (<i>E</i>)-2-(2,6-dichloro-4-hydroxybenzylidene)hydrazinecarboximidamide
;
_journal_coeditor_code SQ3285
_journal_issue 8
_journal_name_full 'Acta Crystallographica Section C'
_journal_page_first o310
_journal_page_last o314
_journal_paper_doi 10.1107/S0108270111023845
_journal_volume 67
_journal_year 2011
_chemical_formula_iupac 'C8 H8 Cl2 N4 O, 2H2 O'
_chemical_formula_moiety 'C8 H8 Cl2 N4 O, 2(H2 O)'
_chemical_formula_sum 'C8 H12 Cl2 N4 O3'
_chemical_formula_weight 283.12
_chemical_name_systematic
;
(<i>E</i>)-4-(2-{[amino(iminio)methyl]amino}vinyl)-3,5-dichlorophenolate
dihydrate
;
_space_group_IT_number 61
_space_group_name_Hall '-P 2ac 2ab'
_symmetry_cell_setting orthorhombic
_symmetry_space_group_name_Hall '-P 2ac 2ab'
_symmetry_space_group_name_H-M 'P b c a'
_atom_sites_solution_hydrogens geom
_atom_sites_solution_primary direct
_atom_sites_solution_secondary difmap
_audit_creation_method SHELXL-97
_cell_angle_alpha 90.00
_cell_angle_beta 90.00
_cell_angle_gamma 90.00
_cell_formula_units_Z 8
_cell_length_a 6.88020(10)
_cell_length_b 16.7892(4)
_cell_length_c 21.9240(5)
_cell_measurement_reflns_used 3301
_cell_measurement_temperature 90(2)
_cell_measurement_theta_max 27.5
_cell_measurement_theta_min 1.0
_cell_volume 2532.51(9)
_computing_cell_refinement 'SCALEPACK (Otwinowski & Minor, 1997)'
_computing_data_collection 'COLLECT (Nonius, 1998)'
_computing_data_reduction 'DENZO-SMN (Otwinowski & Minor, 1997)'
_computing_molecular_graphics 'XP in SHELXTL (Sheldrick, 2008)'
_computing_publication_material
;
SHELXL97 (Sheldrick, 2008) and local procedures
;
_computing_structure_refinement 'SHELXL97 (Sheldrick, 2008)'
_computing_structure_solution 'SHELXS97 (Sheldrick, 2008)'
_diffrn_ambient_temperature 90(2)
_diffrn_detector_area_resol_mean 18
_diffrn_measured_fraction_theta_full 0.998
_diffrn_measured_fraction_theta_max 0.998
_diffrn_measurement_device_type 'Nonius KappaCCD'
_diffrn_measurement_method '\w scans at fixed \c = 55\%'
_diffrn_radiation_monochromator graphite
_diffrn_radiation_source 'fine-focus sealed tube'
_diffrn_radiation_type MoK\a
_diffrn_radiation_wavelength 0.71073
_diffrn_reflns_av_R_equivalents 0.0606
_diffrn_reflns_av_sigmaI/netI 0.0780
_diffrn_reflns_limit_h_max 8
_diffrn_reflns_limit_h_min -8
_diffrn_reflns_limit_k_max 21
_diffrn_reflns_limit_k_min -21
_diffrn_reflns_limit_l_max 28
_diffrn_reflns_limit_l_min -28
_diffrn_reflns_number 5390
_diffrn_reflns_theta_full 27.49
_diffrn_reflns_theta_max 27.49
_diffrn_reflns_theta_min 1.86
_exptl_absorpt_coefficient_mu 0.515
_exptl_absorpt_correction_T_max 0.9847
_exptl_absorpt_correction_T_min 0.8204
_exptl_absorpt_correction_type multi-scan
_exptl_absorpt_process_details '(SCALEPACK; Otwinowski & Minor, 1997)'
_exptl_crystal_colour colorless
_exptl_crystal_density_diffrn 1.485
_exptl_crystal_density_method 'not measured'
_exptl_crystal_description needle
_exptl_crystal_F_000 1168
_exptl_crystal_size_max 0.40
_exptl_crystal_size_mid 0.10
_exptl_crystal_size_min 0.03
_refine_diff_density_max 0.658
_refine_diff_density_min -0.410
_refine_ls_extinction_method none
_refine_ls_goodness_of_fit_ref 1.054
_refine_ls_hydrogen_treatment mixed
_refine_ls_matrix_type full
_refine_ls_number_parameters 167
_refine_ls_number_reflns 2898
_refine_ls_number_restraints 6
_refine_ls_restrained_S_all 1.053
_refine_ls_R_factor_all 0.1108
_refine_ls_R_factor_gt 0.0525
_refine_ls_shift/su_max 0.001
_refine_ls_shift/su_mean 0.000
_refine_ls_structure_factor_coef Fsqd
_refine_ls_weighting_details 'calc w=1/[\s^2^(Fo^2^)+(0.0710P)^2^+0.0000P] where P=(Fo^2^+2Fc^2^)/3'
_refine_ls_weighting_scheme calc
_refine_ls_wR_factor_gt 0.1175
_refine_ls_wR_factor_ref 0.1416
_reflns_number_gt 1692
_reflns_number_total 2898
_reflns_threshold_expression I>2\s(I)
_cod_data_source_file sq3285.cif
_cod_data_source_block I
_cod_depositor_comments
;
The following automatic conversions were performed:

data name '_iucr_refine_instruction_details' was replaced with
'_iucr_refine_instructions_details' as specified in the replacement
file 'data/replacement-values/replacement_tags.lst'.

Automatic conversion script
Id: cif_correct_tags 9268 2022-04-12 08:56:07Z antanas 
;
_cod_database_code 2018203
_cod_database_fobs_code 2018203

loop_
_symmetry_equiv_pos_as_xyz
'x, y, z'
'-x+1/2, -y, z+1/2'
'x+1/2, -y+1/2, -z'
'-x, y+1/2, -z+1/2'
'-x, -y, -z'
'x-1/2, y, -z-1/2'
'-x-1/2, y-1/2, z'
'x, -y-1/2, z-1/2'

loop_
_atom_site_type_symbol
_atom_site_label
_atom_site_fract_x
_atom_site_fract_y
_atom_site_fract_z
_atom_site_U_iso_or_equiv
_atom_site_adp_type
_atom_site_calc_flag
_atom_site_refinement_flags
_atom_site_occupancy
_atom_site_symmetry_multiplicity
Cl Cl1 0.53741(12) 0.40341(4) 0.77631(3) 0.0226(2) Uani d . 1 1
O O1 0.5751(3) 0.31245(11) 0.55752(8) 0.0228(5) Uani d . 1 1
C C4 0.6041(4) 0.24863(16) 0.74267(13) 0.0183(7) Uani d . 1 1
Cl Cl2 0.67992(12) 0.09293(4) 0.70898(3) 0.0240(2) Uani d . 1 1
C C3 0.5685(5) 0.32651(16) 0.72278(13) 0.0193(7) Uani d . 1 1
C C2 0.5581(4) 0.34924(17) 0.66244(13) 0.0195(7) Uani d . 1 1
H H2 0.5337 0.4033 0.6522 0.023 Uiso calc R 1 1
C C1 0.5836(5) 0.29268(18) 0.61650(13) 0.0212(7) Uani d . 1 1
C C6 0.6226(5) 0.21380(18) 0.63426(13) 0.0205(7) Uani d . 1 1
H H6 0.6429 0.1742 0.6040 0.025 Uiso calc R 1 1
C C5 0.6316(5) 0.19333(16) 0.69504(14) 0.0198(7) Uani d . 1 1
C C7 0.6033(5) 0.23057(16) 0.80773(13) 0.0185(7) Uani d . 1 1
H H7 0.5600 0.2705 0.8353 0.022 Uiso calc R 1 1
N N8 0.6579(4) 0.16375(14) 0.82941(11) 0.0215(6) Uani d . 1 1
N N9 0.6422(4) 0.15480(14) 0.89184(11) 0.0226(6) Uani d . 1 1
H H9 0.6046 0.1938 0.9159 0.027 Uiso calc R 1 1
C C10 0.6885(5) 0.08229(17) 0.91313(14) 0.0210(7) Uani d . 1 1
N N11 0.7468(4) 0.02731(14) 0.87434(11) 0.0297(7) Uani d . 1 1
H H11A 0.7800 -0.0202 0.8877 0.036 Uiso calc R 1 1
H H11B 0.7527 0.0381 0.8351 0.036 Uiso calc R 1 1
N N12 0.6793(4) 0.06648(15) 0.97222(11) 0.0246(7) Uani d . 1 1
H H12A 0.7123 0.0190 0.9858 0.030 Uiso calc R 1 1
H H12B 0.6403 0.1034 0.9979 0.030 Uiso calc R 1 1
O O1W 0.2315(4) 0.39940(12) 0.54192(12) 0.0307(6) Uani d D 1 1
H H1W1 0.333(4) 0.3727(19) 0.5475(17) 0.046 Uiso d D 1 1
H H2W1 0.141(4) 0.3696(19) 0.5391(17) 0.046 Uiso d D 1 1
O O2W 0.4685(3) 0.22363(12) 0.46540(9) 0.0229(5) Uani d D 1 1
H H1W2 0.485(4) 0.243(2) 0.4996(11) 0.034 Uiso d D 1 1
H H2W2 0.350(3) 0.217(2) 0.4613(14) 0.034 Uiso d D 1 1

loop_
_atom_site_aniso_label
_atom_site_aniso_U_11
_atom_site_aniso_U_22
_atom_site_aniso_U_33
_atom_site_aniso_U_12
_atom_site_aniso_U_13
_atom_site_aniso_U_23
Cl1 0.0293(5) 0.0189(4) 0.0195(4) 0.0008(3) -0.0006(3) -0.0038(3)
O1 0.0327(14) 0.0232(11) 0.0125(11) -0.0010(10) -0.0021(10) 0.0008(9)
C4 0.0172(16) 0.0196(15) 0.0183(17) -0.0025(14) -0.0004(14) 0.0003(12)
Cl2 0.0350(5) 0.0159(4) 0.0211(4) 0.0013(4) -0.0003(4) 0.0003(3)
C3 0.0212(19) 0.0167(15) 0.0200(17) -0.0004(13) 0.0006(14) -0.0029(13)
C2 0.0215(19) 0.0138(15) 0.0232(17) -0.0003(13) -0.0022(14) 0.0016(12)
C1 0.0246(19) 0.0252(17) 0.0138(16) -0.0019(15) 0.0010(14) 0.0019(13)
C6 0.0241(19) 0.0216(16) 0.0160(17) -0.0020(15) 0.0009(14) -0.0017(13)
C5 0.0200(19) 0.0166(15) 0.0230(17) -0.0013(13) -0.0006(14) 0.0006(13)
C7 0.0207(18) 0.0181(15) 0.0167(16) -0.0048(14) 0.0013(14) -0.0005(12)
N8 0.0235(16) 0.0262(14) 0.0146(14) -0.0003(12) 0.0018(12) 0.0019(11)
N9 0.0337(18) 0.0208(14) 0.0133(14) 0.0017(12) 0.0032(12) 0.0005(11)
C10 0.0229(19) 0.0205(16) 0.0197(17) 0.0012(14) 0.0003(14) 0.0007(13)
N11 0.051(2) 0.0195(14) 0.0183(15) 0.0071(14) 0.0067(14) 0.0006(11)
N12 0.0428(19) 0.0172(13) 0.0139(14) 0.0052(13) 0.0033(13) 0.0017(10)
O1W 0.0339(16) 0.0203(12) 0.0379(15) -0.0037(11) -0.0032(13) 0.0009(11)
O2W 0.0276(14) 0.0241(12) 0.0170(12) -0.0020(11) -0.0026(11) -0.0014(9)

loop_
_atom_type_symbol
_atom_type_description
_atom_type_scat_dispersion_real
_atom_type_scat_dispersion_imag
_atom_type_scat_source
C C 0.0033 0.0016 'International Tables Vol C Tables 4.2.6.8 and 6.1.1.4'
H H 0.0000 0.0000 'International Tables Vol C Tables 4.2.6.8 and 6.1.1.4'
Cl Cl 0.1484 0.1585 'International Tables Vol C Tables 4.2.6.8 and 6.1.1.4'
N N 0.0061 0.0033 'International Tables Vol C Tables 4.2.6.8 and 6.1.1.4'
O O 0.0106 0.0060 'International Tables Vol C Tables 4.2.6.8 and 6.1.1.4'

loop_
_geom_angle_atom_site_label_1
_geom_angle_atom_site_label_2
_geom_angle_atom_site_label_3
_geom_angle
C3 C4 C5 114.1(3)
C3 C4 C7 119.9(3)
C5 C4 C7 126.0(3)
C2 C3 C4 124.5(3)
C2 C3 Cl1 115.5(2)
C4 C3 Cl1 120.0(2)
C3 C2 C1 119.8(3)
C3 C2 H2 120.1
C1 C2 H2 120.1
O1 C1 C2 121.6(3)
O1 C1 C6 120.7(3)
C2 C1 C6 117.7(3)
C5 C6 C1 120.8(3)
C5 C6 H6 119.6
C1 C6 H6 119.6
C6 C5 C4 123.1(3)
C6 C5 Cl2 114.8(2)
C4 C5 Cl2 122.1(2)
N8 C7 C4 123.1(3)
N8 C7 H7 118.4
C4 C7 H7 118.4
C7 N8 N9 116.2(2)
C10 N9 N8 115.1(2)
C10 N9 H9 122.4
N8 N9 H9 122.4
N11 C10 N12 120.4(3)
N11 C10 N9 118.9(3)
N12 C10 N9 120.7(3)
C10 N11 H11A 120.0
C10 N11 H11B 120.0
H11A N11 H11B 120.0
C10 N12 H12A 120.0
C10 N12 H12B 120.0
H12A N12 H12B 120.0
H1W1 O1W H2W1 109(3)
H1W2 O2W H2W2 107(3)

loop_
_geom_bond_atom_site_label_1
_geom_bond_atom_site_label_2
_geom_bond_distance
Cl1 C3 1.758(3)
O1 C1 1.336(3)
C4 C3 1.400(4)
C4 C5 1.410(4)
C4 C7 1.458(4)
Cl2 C5 1.745(3)
C3 C2 1.379(4)
C2 C1 1.395(4)
C2 H2 0.9500
C1 C6 1.406(4)
C6 C5 1.377(4)
C6 H6 0.9500
C7 N8 1.275(3)
C7 H7 0.9500
N8 N9 1.381(3)
N9 C10 1.342(3)
N9 H9 0.8800
C10 N11 1.318(4)
C10 N12 1.324(4)
N11 H11A 0.8800
N11 H11B 0.8800
N12 H12A 0.8800
N12 H12B 0.8800
O1W H1W1 0.84(2)
O1W H2W1 0.80(2)
O2W H1W2 0.82(2)
O2W H2W2 0.82(2)

loop_
_geom_hbond_atom_site_label_D
_geom_hbond_atom_site_label_H
_geom_hbond_atom_site_label_A
_geom_hbond_site_symmetry_A
_geom_hbond_distance_DH
_geom_hbond_distance_HA
_geom_hbond_distance_DA
_geom_hbond_angle_DHA
N9 H9 O2W 8_566 0.88 1.99 2.863(3) 169.1
N11 H11A O1W 4_646 0.88 2.05 2.829(3) 146.8
N11 H11B Cl2 . 0.88 2.96 3.817(3) 166.1
N12 H12A O1W 4_646 0.88 2.13 2.888(3) 143.4
N12 H12B O1 8_566 0.88 1.98 2.854(3) 175.3
O1W H1W1 O1 . 0.84(2) 1.96(2) 2.800(3) 178(4)
O1W H2W1 O2W 3_456 0.80(2) 1.97(2) 2.751(3) 166(3)
O2W H1W2 O1 . 0.82(2) 1.83(2) 2.616(3) 158(3)
O2W H2W2 O1 3_456 0.82(2) 2.00(2) 2.819(3) 171(3)

loop_
_geom_torsion_atom_site_label_1
_geom_torsion_atom_site_label_2
_geom_torsion_atom_site_label_3
_geom_torsion_atom_site_label_4
_geom_torsion
C5 C4 C3 C2 0.7(4)
C7 C4 C3 C2 -177.2(3)
C5 C4 C3 Cl1 -178.3(2)
C7 C4 C3 Cl1 3.8(4)
C4 C3 C2 C1 0.1(5)
Cl1 C3 C2 C1 179.1(2)
C3 C2 C1 O1 -179.8(3)
C3 C2 C1 C6 -1.0(5)
O1 C1 C6 C5 179.9(3)
C2 C1 C6 C5 1.1(5)
C1 C6 C5 C4 -0.3(5)
C1 C6 C5 Cl2 179.7(3)
C3 C4 C5 C6 -0.5(4)
C7 C4 C5 C6 177.2(3)
C3 C4 C5 Cl2 179.5(2)
C7 C4 C5 Cl2 -2.8(4)
C3 C4 C7 N8 -171.0(3)
C5 C4 C7 N8 11.4(5)
C4 C7 N8 N9 -177.8(3)
C7 N8 N9 C10 175.9(3)
N8 N9 C10 N11 1.2(4)
N8 N9 C10 N12 179.9(3)

loop_
_cod_related_entry_id
_cod_related_entry_database
_cod_related_entry_code
1 ChemSpider 30654324
